data_4075374
loop_
_publ_author_name
'Mariott, Wesley R.'
'Gustafson, Laura O.'
'Chen, Eugene Y.-X.'

_publ_section_title
;
 Activation of Tantalocene(V) Alkyl and Alkylidene Complexes with Strong
 Organo Lewis Acids and Application to Polymerization Catalysis
;
_journal_issue 15
_journal_name_full Organometallics
_journal_page_first 3721
_journal_paper_doi 10.1021/om060258j
_journal_volume 25
_journal_year 2006
_chemical_formula_sum 'C37 H23 Al F15 Ta'
_chemical_formula_weight 960.48
_chemical_name_systematic
; 
 ? 
;
_space_group_IT_number 61
_symmetry_cell_setting orthorhombic
_symmetry_space_group_name_Hall '-P 2ac 2ab'
_symmetry_space_group_name_H-M 'P b c a'
_atom_sites_solution_hydrogens geom
_atom_sites_solution_primary direct
_atom_sites_solution_secondary difmap
_audit_creation_method SHELXL-97
_cell_angle_alpha 90.00
_cell_angle_beta 90.00
_cell_angle_gamma 90.00
_cell_formula_units_Z 8
_cell_length_a 19.9908(11)
_cell_length_b 16.7232(9)
_cell_length_c 20.0723(11)
_cell_measurement_reflns_used 9055
_cell_measurement_temperature 100(2)
_cell_measurement_theta_max 28.30
_cell_measurement_theta_min 2.27
_cell_volume 6710.4(6)
_computing_cell_refinement 'Bruker SMART'
_computing_data_collection 'Bruker SMART'
_computing_data_reduction 'Bruker SAINT'
_computing_molecular_graphics 'Bruker SHELXTL'
_computing_publication_material 'Bruker SHELXTL'
_computing_structure_refinement 'Bruker SHELXTL'
_computing_structure_solution 'Bruker SHELXTL'
_diffrn_ambient_temperature 100(2)
_diffrn_measured_fraction_theta_full 0.994
_diffrn_measured_fraction_theta_max 0.994
_diffrn_measurement_device_type 'CCD area detector'
_diffrn_measurement_method 'phi and omega scans'
_diffrn_radiation_monochromator graphite
_diffrn_radiation_source 'fine-focus sealed tube'
_diffrn_radiation_type MoK\a
_diffrn_radiation_wavelength 0.71073
_diffrn_reflns_av_R_equivalents 0.0304
_diffrn_reflns_av_sigmaI/netI 0.0187
_diffrn_reflns_limit_h_max 25
_diffrn_reflns_limit_h_min -26
_diffrn_reflns_limit_k_max 22
_diffrn_reflns_limit_k_min -22
_diffrn_reflns_limit_l_max 26
_diffrn_reflns_limit_l_min -26
_diffrn_reflns_number 61163
_diffrn_reflns_theta_full 28.33
_diffrn_reflns_theta_max 28.33
_diffrn_reflns_theta_min 1.88
_exptl_absorpt_coefficient_mu 3.415
_exptl_absorpt_correction_T_max 0.7051
_exptl_absorpt_correction_T_min 0.2600
_exptl_absorpt_correction_type multi-scan
_exptl_absorpt_process_details 'SADABS, Sheldrick, 1997'
_exptl_crystal_colour colorless
_exptl_crystal_density_diffrn 1.901
_exptl_crystal_density_meas ?
_exptl_crystal_density_method 'not measured'
_exptl_crystal_description plate
_exptl_crystal_F_000 3728
_exptl_crystal_size_max 0.54
_exptl_crystal_size_mid 0.24
_exptl_crystal_size_min 0.11
_refine_diff_density_max 1.065
_refine_diff_density_min -0.460
_refine_diff_density_rms 0.099
_refine_ls_goodness_of_fit_ref 1.059
_refine_ls_hydrogen_treatment mixed
_refine_ls_matrix_type full
_refine_ls_number_parameters 495
_refine_ls_number_reflns 8313
_refine_ls_number_restraints 0
_refine_ls_restrained_S_all 1.059
_refine_ls_R_factor_all 0.0398
_refine_ls_R_factor_gt 0.0251
_refine_ls_shift/su_max 0.001
_refine_ls_shift/su_mean 0.000
_refine_ls_structure_factor_coef Fsqd
_refine_ls_weighting_details 'calc w=1/[\s^2^(Fo^2^)+(0.0280P)^2^+9.5151P] where P=(Fo^2^+2Fc^2^)/3'
_refine_ls_weighting_scheme calc
_refine_ls_wR_factor_gt 0.0587
_refine_ls_wR_factor_ref 0.0679
_reflns_number_gt 6438
_reflns_number_total 8313
_reflns_threshold_expression >2sigma(I)
_cod_data_source_file om060258jsi20060322_021635.cif
_cod_data_source_block complex_2
_cod_depositor_comments
;
The following automatic conversions were performed:

'_symmetry_cell_setting' value 'Orthorhombic' changed to
'orthorhombic' according to
/home/saulius/struct/CIF-dictionaries/cif_core.dic dictionary named
'cif_core.dic' version 2.4.1 from 2010-06-29.

Automatic conversion script
Id: cif_fix_values 1715 2011-07-08 13:25:40Z adriana 

The following automatic conversions were performed:

'_exptl_crystal_density_meas' value 'not_measured' was changed to '?'
- the value is perceived as not measured.

Automatic conversion script
Id: cif_fix_values 3008 2015-01-20 13:52:24Z robertas 
;
_cod_original_sg_symbol_H-M Pbca
_cod_database_code 4075374

loop_
_symmetry_equiv_pos_as_xyz
'x, y, z'
'-x+1/2, -y, z+1/2'
'-x, y+1/2, -z+1/2'
'x+1/2, -y+1/2, -z'
'-x, -y, -z'
'x-1/2, y, -z-1/2'
'x, -y-1/2, z-1/2'
'-x-1/2, y-1/2, z'

loop_
_atom_site_label
_atom_site_type_symbol
_atom_site_fract_x
_atom_site_fract_y
_atom_site_fract_z
_atom_site_U_iso_or_equiv
_atom_site_adp_type
_atom_site_occupancy
_atom_site_symmetry_multiplicity
_atom_site_calc_flag
_atom_site_refinement_flags
Ta1 Ta 0.034351(5) 0.247957(6) 0.121301(5) 0.01919(4) Uani 1 1 d .
Al1 Al -0.00398(4) 0.16077(5) 0.29055(4) 0.02072(16) Uani 1 1 d .
F14 F 0.08525(9) 0.01727(10) 0.22629(7) 0.0325(4) Uani 1 1 d .
F15 F 0.17737(8) -0.07862(10) 0.27956(8) 0.0339(4) Uani 1 1 d .
F16 F 0.21489(9) -0.06093(10) 0.40891(9) 0.0384(4) Uani 1 1 d .
F17 F 0.15629(9) 0.05482(10) 0.48546(8) 0.0383(4) Uani 1 1 d .
F18 F 0.06649(8) 0.15378(9) 0.43234(8) 0.0302(4) Uani 1 1 d .
F20 F -0.07689(8) 0.01499(9) 0.22807(7) 0.0292(4) Uani 1 1 d .
F21 F -0.18743(9) -0.06546(11) 0.25708(9) 0.0420(4) Uani 1 1 d .
F22 F -0.25944(10) -0.02824(14) 0.36884(10) 0.0528(6) Uani 1 1 d .
F23 F -0.21684(10) 0.09066(11) 0.45013(9) 0.0470(5) Uani 1 1 d .
F24 F -0.10361(9) 0.17064(10) 0.42314(8) 0.0347(4) Uani 1 1 d .
F26 F -0.11511(8) 0.29338(10) 0.33306(8) 0.0307(4) Uani 1 1 d .
F27 F -0.10167(9) 0.43629(10) 0.39328(8) 0.0351(4) Uani 1 1 d .
F28 F 0.02162(10) 0.49547(10) 0.42023(9) 0.0406(4) Uani 1 1 d .
F29 F 0.13275(9) 0.40876(10) 0.38911(9) 0.0365(4) Uani 1 1 d .
F30 F 0.12055(8) 0.26607(9) 0.32918(9) 0.0300(4) Uani 1 1 d .
C1 C 0.14618(15) 0.27843(19) 0.08577(16) 0.0348(7) Uani 1 1 d .
H1A H 0.1599 0.3266 0.0596 0.042 Uiso 1 1 calc R
C2 C 0.13249(15) 0.20300(19) 0.05940(16) 0.0359(7) Uani 1 1 d .
H2A H 0.1334 0.1885 0.0111 0.043 Uiso 1 1 calc R
C3 C 0.12393(15) 0.14882(18) 0.11306(15) 0.0324(6) Uani 1 1 d .
H3A H 0.1179 0.0897 0.1091 0.039 Uiso 1 1 calc R
C4 C 0.13403(14) 0.19155(17) 0.17259(15) 0.0292(6) Uani 1 1 d .
H4A H 0.1365 0.1677 0.2182 0.035 Uiso 1 1 calc R
C5 C 0.14658(14) 0.27208(19) 0.15654(16) 0.0315(6) Uani 1 1 d .
H5A H 0.1613 0.3146 0.1884 0.038 Uiso 1 1 calc R
C6 C 0.01149(15) 0.37147(16) 0.17681(14) 0.0284(6) Uani 1 1 d .
H6A H 0.0339 0.3911 0.2183 0.034 Uiso 1 1 calc R
C7 C -0.05011(15) 0.33075(17) 0.17382(14) 0.0290(6) Uani 1 1 d .
H7A H -0.0781 0.3151 0.2130 0.035 Uiso 1 1 calc R
C8 C -0.06893(14) 0.32369(17) 0.10666(15) 0.0293(6) Uani 1 1 d .
H8A H -0.1123 0.3017 0.0900 0.035 Uiso 1 1 calc R
C9 C -0.01972(15) 0.36184(17) 0.06735(14) 0.0297(6) Uani 1 1 d .
H9A H -0.0224 0.3715 0.0183 0.036 Uiso 1 1 calc R
C10 C 0.02958(15) 0.39214(17) 0.11058(15) 0.0291(6) Uani 1 1 d .
H10A H 0.0676 0.4276 0.0975 0.035 Uiso 1 1 calc R
C11 C -0.00611(15) 0.19176(17) 0.03062(13) 0.0291(6) Uani 1 1 d .
H11A H 0.0053 0.1348 0.0304 0.044 Uiso 1 1 calc R
H11B H 0.0132 0.2176 -0.0087 0.044 Uiso 1 1 calc R
H11C H -0.0549 0.1979 0.0298 0.044 Uiso 1 1 calc R
C12 C -0.00886(14) 0.16917(17) 0.19089(13) 0.0237(5) Uani 1 1 d .
H12B H 0.0066(13) 0.1186(17) 0.1794(14) 0.018(7) Uiso 1 1 d .
H12A H -0.0567(15) 0.1714(17) 0.1821(14) 0.024(8) Uiso 1 1 d .
C13 C 0.07213(13) 0.09197(15) 0.32589(13) 0.0214(5) Uani 1 1 d .
C14 C 0.10276(14) 0.03081(16) 0.29090(13) 0.0237(5) Uani 1 1 d .
C15 C 0.15060(13) -0.01998(15) 0.31674(14) 0.0251(6) Uani 1 1 d .
C16 C 0.16959(14) -0.01175(17) 0.38225(14) 0.0268(6) Uani 1 1 d .
C17 C 0.14000(15) 0.04732(16) 0.42032(13) 0.0272(6) Uani 1 1 d .
C18 C 0.09335(14) 0.09701(16) 0.39158(13) 0.0243(5) Uani 1 1 d .
C19 C -0.08605(13) 0.09992(16) 0.32223(13) 0.0233(5) Uani 1 1 d .
C20 C -0.11077(14) 0.03753(16) 0.28389(13) 0.0245(5) Uani 1 1 d .
C21 C -0.16741(14) -0.00586(17) 0.29769(15) 0.0298(6) Uani 1 1 d .
C22 C -0.20354(15) 0.01250(19) 0.35390(17) 0.0360(7) Uani 1 1 d .
C23 C -0.18181(15) 0.07283(19) 0.39501(15) 0.0339(7) Uani 1 1 d .
C24 C -0.12360(15) 0.11391(18) 0.37912(13) 0.0274(6) Uani 1 1 d .
C25 C 0.00213(13) 0.27126(16) 0.33140(12) 0.0218(5) Uani 1 1 d .
C26 C -0.05216(14) 0.31880(16) 0.34750(13) 0.0241(5) Uani 1 1 d .
C27 C -0.04698(16) 0.39327(17) 0.37736(12) 0.0270(6) Uani 1 1 d .
C28 C 0.01546(16) 0.42374(16) 0.39096(13) 0.0286(6) Uani 1 1 d .
C29 C 0.07154(16) 0.37939(17) 0.37514(13) 0.0273(6) Uani 1 1 d .
C30 C 0.06335(14) 0.30601(16) 0.34542(13) 0.0236(5) Uani 1 1 d .
C31 C 0.27273(18) 0.3136(2) -0.21532(17) 0.0481(9) Uani 1 1 d .
H31A H 0.2874 0.3626 -0.2379 0.072 Uiso 1 1 calc R
H31B H 0.2252 0.3044 -0.2246 0.072 Uiso 1 1 calc R
H31C H 0.2990 0.2682 -0.2316 0.072 Uiso 1 1 calc R
C32 C 0.28284(15) 0.32248(19) -0.14190(16) 0.0352(7) Uani 1 1 d .
C33 C 0.30979(16) 0.3923(2) -0.11532(17) 0.0384(7) Uani 1 1 d .
H33A H 0.3219 0.4349 -0.1443 0.046 Uiso 1 1 calc R
C34 C 0.31931(17) 0.4007(2) -0.04692(18) 0.0447(8) Uani 1 1 d .
H34A H 0.3373 0.4489 -0.0294 0.054 Uiso 1 1 calc R
C35 C 0.30247(17) 0.3387(2) -0.00462(17) 0.0476(9) Uani 1 1 d .
H35A H 0.3089 0.3442 0.0421 0.057 Uiso 1 1 calc R
C36 C 0.27634(16) 0.2691(2) -0.03028(18) 0.0410(8) Uani 1 1 d .
H36A H 0.2657 0.2262 -0.0011 0.049 Uiso 1 1 calc R
C37 C 0.26535(15) 0.26071(18) -0.09821(18) 0.0344(7) Uani 1 1 d .
H37A H 0.2459 0.2130 -0.1151 0.041 Uiso 1 1 calc R

loop_
_atom_site_aniso_label
_atom_site_aniso_U_11
_atom_site_aniso_U_22
_atom_site_aniso_U_33
_atom_site_aniso_U_23
_atom_site_aniso_U_13
_atom_site_aniso_U_12
Ta1 0.01943(7) 0.02109(6) 0.01706(6) -0.00013(4) 0.00133(4) -0.00185(4)
Al1 0.0225(4) 0.0214(4) 0.0183(3) -0.0013(3) 0.0006(3) -0.0008(3)
F14 0.0427(10) 0.0324(9) 0.0224(8) -0.0073(7) -0.0014(7) 0.0057(8)
F15 0.0347(9) 0.0285(9) 0.0384(9) -0.0082(7) 0.0094(8) 0.0075(7)
F16 0.0394(10) 0.0315(9) 0.0442(10) -0.0014(8) -0.0088(8) 0.0134(8)
F17 0.0502(11) 0.0373(10) 0.0275(9) -0.0051(7) -0.0126(8) 0.0133(8)
F18 0.0391(9) 0.0292(8) 0.0223(8) -0.0049(6) 0.0004(7) 0.0111(7)
F20 0.0359(9) 0.0263(8) 0.0254(8) -0.0027(6) 0.0017(7) -0.0026(7)
F21 0.0402(11) 0.0347(9) 0.0510(11) 0.0007(8) -0.0067(9) -0.0141(8)
F22 0.0333(11) 0.0553(13) 0.0696(15) 0.0134(10) 0.0133(9) -0.0132(10)
F23 0.0476(12) 0.0483(11) 0.0452(11) 0.0099(9) 0.0262(9) 0.0051(9)
F24 0.0448(10) 0.0372(9) 0.0223(8) -0.0012(7) 0.0063(7) -0.0004(8)
F26 0.0260(9) 0.0353(9) 0.0308(9) 0.0009(7) -0.0006(7) 0.0038(7)
F27 0.0437(10) 0.0304(9) 0.0312(9) 0.0029(7) 0.0085(8) 0.0148(8)
F28 0.0658(13) 0.0212(8) 0.0347(9) -0.0075(7) 0.0038(9) -0.0009(8)
F29 0.0394(10) 0.0303(9) 0.0400(10) -0.0036(8) -0.0058(8) -0.0118(8)
F30 0.0224(8) 0.0296(8) 0.0380(9) -0.0031(7) 0.0009(7) 0.0000(6)
C1 0.0227(15) 0.0376(16) 0.0440(18) 0.0126(14) 0.0067(13) -0.0002(12)
C2 0.0278(16) 0.0443(18) 0.0355(16) -0.0015(14) 0.0118(13) 0.0050(13)
C3 0.0266(15) 0.0284(15) 0.0423(17) -0.0003(13) 0.0085(13) 0.0072(12)
C4 0.0198(14) 0.0320(15) 0.0357(15) 0.0059(12) 0.0005(12) 0.0027(11)
C5 0.0204(14) 0.0359(15) 0.0381(16) 0.0020(13) -0.0020(12) -0.0015(12)
C6 0.0365(16) 0.0226(13) 0.0263(14) -0.0031(11) -0.0042(12) 0.0047(12)
C7 0.0314(15) 0.0285(14) 0.0272(14) 0.0008(11) 0.0056(12) 0.0062(12)
C8 0.0237(14) 0.0328(15) 0.0314(14) 0.0006(12) -0.0012(12) 0.0060(12)
C9 0.0338(16) 0.0308(15) 0.0245(14) 0.0016(11) -0.0011(12) 0.0065(12)
C10 0.0340(16) 0.0204(13) 0.0331(14) 0.0021(11) 0.0006(12) -0.0013(11)
C11 0.0388(17) 0.0290(14) 0.0194(12) -0.0017(11) -0.0003(12) -0.0046(12)
C12 0.0238(14) 0.0255(14) 0.0218(12) -0.0012(10) 0.0007(11) -0.0034(11)
C13 0.0210(13) 0.0220(12) 0.0213(12) 0.0005(10) 0.0013(10) -0.0007(10)
C14 0.0256(14) 0.0242(13) 0.0212(12) -0.0024(10) 0.0029(11) -0.0024(11)
C15 0.0232(14) 0.0213(12) 0.0308(14) -0.0053(11) 0.0077(11) -0.0014(10)
C16 0.0231(14) 0.0243(13) 0.0329(15) 0.0013(11) -0.0023(11) 0.0032(11)
C17 0.0315(15) 0.0270(14) 0.0230(13) -0.0013(11) -0.0039(11) -0.0001(11)
C18 0.0273(14) 0.0219(12) 0.0238(12) -0.0041(10) 0.0046(11) 0.0006(11)
C19 0.0192(13) 0.0276(13) 0.0231(12) 0.0048(10) -0.0017(10) 0.0019(10)
C20 0.0245(14) 0.0247(13) 0.0243(13) 0.0050(10) -0.0020(11) 0.0032(11)
C21 0.0271(15) 0.0266(14) 0.0357(15) 0.0056(12) -0.0056(12) -0.0021(11)
C22 0.0259(15) 0.0343(16) 0.0477(18) 0.0130(14) 0.0027(14) -0.0030(13)
C23 0.0297(16) 0.0384(16) 0.0336(15) 0.0123(13) 0.0132(13) 0.0069(13)
C24 0.0309(16) 0.0285(14) 0.0230(13) 0.0038(11) 0.0000(11) 0.0033(12)
C25 0.0239(13) 0.0239(12) 0.0175(12) 0.0006(9) -0.0009(10) 0.0020(10)
C26 0.0280(14) 0.0262(13) 0.0181(12) 0.0028(10) 0.0005(10) 0.0019(11)
C27 0.0366(16) 0.0251(14) 0.0194(13) 0.0044(10) 0.0042(11) 0.0085(12)
C28 0.0469(18) 0.0201(13) 0.0189(12) -0.0010(10) 0.0002(12) 0.0010(12)
C29 0.0348(16) 0.0239(13) 0.0231(14) 0.0025(10) -0.0011(11) -0.0048(12)
C30 0.0285(14) 0.0230(13) 0.0193(12) -0.0004(10) 0.0010(11) 0.0028(11)
C31 0.041(2) 0.059(2) 0.0442(19) 0.0071(17) -0.0025(16) -0.0116(17)
C32 0.0238(15) 0.0396(17) 0.0423(17) 0.0050(14) 0.0011(13) 0.0019(13)
C33 0.0301(17) 0.0347(16) 0.0503(19) 0.0061(14) 0.0017(14) -0.0032(13)
C34 0.0357(18) 0.0461(19) 0.052(2) 0.0000(16) 0.0039(15) -0.0049(15)
C35 0.0344(18) 0.070(2) 0.0381(18) 0.0024(17) 0.0035(14) 0.0015(18)
C36 0.0248(16) 0.0492(19) 0.049(2) 0.0142(16) 0.0090(14) 0.0036(14)
C37 0.0206(14) 0.0332(16) 0.0492(19) 0.0063(13) 0.0036(13) 0.0013(12)

loop_
_atom_type_symbol
_atom_type_description
_atom_type_scat_dispersion_real
_atom_type_scat_dispersion_imag
_atom_type_scat_source
C C 0.0033 0.0016 'International Tables Vol C Tables 4.2.6.8 and 6.1.1.4'
H H 0.0000 0.0000 'International Tables Vol C Tables 4.2.6.8 and 6.1.1.4'
F F 0.0171 0.0103 'International Tables Vol C Tables 4.2.6.8 and 6.1.1.4'
Al Al 0.0645 0.0514 'International Tables Vol C Tables 4.2.6.8 and 6.1.1.4'
Ta Ta -0.7052 6.5227 'International Tables Vol C Tables 4.2.6.8 and 6.1.1.4'

loop_
_geom_angle_atom_site_label_1
_geom_angle_atom_site_label_2
_geom_angle_atom_site_label_3
_geom_angle
C12 Ta1 C11 97.51(10)
C12 Ta1 C5 107.14(11)
C11 Ta1 C5 131.47(11)
C12 Ta1 C6 98.80(10)
C11 Ta1 C6 133.12(10)
C5 Ta1 C6 84.01(11)
C12 Ta1 C1 135.38(11)
C11 Ta1 C1 100.78(11)
C5 Ta1 C1 34.61(11)
C6 Ta1 C1 97.65(11)
C12 Ta1 C10 131.73(10)
C11 Ta1 C10 109.68(10)
C5 Ta1 C10 83.98(10)
C6 Ta1 C10 34.32(9)
C1 Ta1 C10 78.41(10)
C12 Ta1 C7 77.48(11)
C11 Ta1 C7 110.32(11)
C5 Ta1 C7 115.42(10)
C6 Ta1 C7 34.00(10)
C1 Ta1 C7 131.02(11)
C10 Ta1 C7 56.14(10)
C12 Ta1 C4 79.20(10)
C11 Ta1 C4 119.01(11)
C5 Ta1 C4 33.93(10)
C6 Ta1 C4 107.12(10)
C1 Ta1 C4 56.32(10)
C10 Ta1 C4 117.11(10)
C7 Ta1 C4 127.43(10)
C12 Ta1 C8 93.30(11)
C11 Ta1 C8 79.12(10)
C5 Ta1 C8 138.02(10)
C6 Ta1 C8 56.36(10)
C1 Ta1 C8 129.93(10)
C10 Ta1 C8 55.90(10)
C7 Ta1 C8 33.56(9)
C4 Ta1 C8 160.95(10)
C12 Ta1 C2 118.34(11)
C11 Ta1 C2 75.11(11)
C5 Ta1 C2 56.45(11)
C6 Ta1 C2 131.07(11)
C1 Ta1 C2 33.48(11)
C10 Ta1 C2 107.03(10)
C7 Ta1 C2 163.11(11)
C4 Ta1 C2 55.79(11)
C8 Ta1 C2 141.14(10)
C12 Ta1 C9 126.90(11)
C11 Ta1 C9 78.69(10)
C5 Ta1 C9 114.55(10)
C6 Ta1 C9 56.53(10)
C1 Ta1 C9 96.59(10)
C10 Ta1 C9 33.62(10)
C7 Ta1 C9 55.91(10)
C4 Ta1 C9 148.44(10)
C8 Ta1 C9 33.65(10)
C2 Ta1 C9 111.72(10)
C12 Ta1 C3 85.48(11)
C11 Ta1 C3 85.63(11)
C5 Ta1 C3 56.38(11)
C6 Ta1 C3 139.20(10)
C1 Ta1 C3 56.09(10)
C10 Ta1 C3 134.22(10)
C7 Ta1 C3 157.86(10)
C4 Ta1 C3 33.51(10)
C8 Ta1 C3 164.41(11)
C2 Ta1 C3 33.73(10)
C9 Ta1 C3 145.32(10)
C12 Al1 C25 110.02(11)
C12 Al1 C19 107.91(11)
C25 Al1 C19 112.26(11)
C12 Al1 C13 115.03(12)
C25 Al1 C13 109.25(11)
C19 Al1 C13 102.20(10)
C2 C1 C5 108.2(3)
C2 C1 Ta1 74.82(17)
C5 C1 Ta1 72.14(16)
C1 C2 C3 108.2(3)
C1 C2 Ta1 71.70(17)
C3 C2 Ta1 73.33(16)
C4 C3 C2 107.7(3)
C4 C3 Ta1 72.74(16)
C2 C3 Ta1 72.93(17)
C3 C4 C5 108.5(3)
C3 C4 Ta1 73.74(16)
C5 C4 Ta1 71.22(16)
C4 C5 C1 107.4(3)
C4 C5 Ta1 74.84(17)
C1 C5 Ta1 73.25(16)
C7 C6 C10 107.5(2)
C7 C6 Ta1 74.31(16)
C10 C6 Ta1 74.06(16)
C8 C7 C6 108.4(3)
C8 C7 Ta1 73.81(16)
C6 C7 Ta1 71.69(16)
C7 C8 C9 108.1(3)
C7 C8 Ta1 72.63(16)
C9 C8 Ta1 73.30(16)
C10 C9 C8 107.8(3)
C10 C9 Ta1 72.40(16)
C8 C9 Ta1 73.06(16)
C9 C10 C6 108.1(3)
C9 C10 Ta1 73.98(16)
C6 C10 Ta1 71.62(15)
Al1 C12 Ta1 133.23(14)
C14 C13 C18 113.1(2)
C14 C13 Al1 124.9(2)
C18 C13 Al1 121.69(19)
F14 C14 C15 115.7(2)
F14 C14 C13 119.5(2)
C15 C14 C13 124.8(2)
F15 C15 C16 119.6(2)
F15 C15 C14 121.1(2)
C16 C15 C14 119.3(2)
F16 C16 C15 120.6(2)
F16 C16 C17 120.6(2)
C15 C16 C17 118.8(3)
F17 C17 C18 120.8(2)
F17 C17 C16 119.8(2)
C18 C17 C16 119.3(2)
F18 C18 C17 115.8(2)
F18 C18 C13 119.5(2)
C17 C18 C13 124.7(2)
C24 C19 C20 113.0(2)
C24 C19 Al1 127.6(2)
C20 C19 Al1 119.4(2)
F20 C20 C21 115.5(2)
F20 C20 C19 119.1(2)
C21 C20 C19 125.4(3)
F21 C21 C20 120.9(3)
F21 C21 C22 120.4(3)
C20 C21 C22 118.8(3)
F22 C22 C23 120.1(3)
F22 C22 C21 120.5(3)
C23 C22 C21 119.4(3)
F23 C23 C22 119.5(3)
F23 C23 C24 121.1(3)
C22 C23 C24 119.4(3)
F24 C24 C19 119.7(3)
F24 C24 C23 116.3(2)
C19 C24 C23 124.0(3)
C26 C25 C30 113.9(2)
C26 C25 Al1 124.9(2)
C30 C25 Al1 121.25(19)
F26 C26 C25 119.8(2)
F26 C26 C27 116.2(2)
C25 C26 C27 124.0(3)
F27 C27 C28 119.4(3)
F27 C27 C26 121.5(3)
C28 C27 C26 119.1(3)
F28 C28 C27 120.1(3)
F28 C28 C29 120.4(3)
C27 C28 C29 119.5(3)
F29 C29 C30 121.6(3)
F29 C29 C28 119.6(3)
C30 C29 C28 118.9(3)
F30 C30 C29 116.2(2)
F30 C30 C25 119.2(2)
C29 C30 C25 124.7(3)
C33 C32 C37 118.4(3)
C33 C32 C31 120.9(3)
C37 C32 C31 120.7(3)
C32 C33 C34 121.0(3)
C35 C34 C33 119.8(3)
C36 C35 C34 119.8(3)
C35 C36 C37 120.9(3)
C36 C37 C32 120.1(3)

loop_
_geom_bond_atom_site_label_1
_geom_bond_atom_site_label_2
_geom_bond_distance
Ta1 C12 2.106(3)
Ta1 C11 2.202(3)
Ta1 C5 2.387(3)
Ta1 C6 2.391(3)
Ta1 C1 2.401(3)
Ta1 C10 2.423(3)
Ta1 C7 2.425(3)
Ta1 C4 2.433(3)
Ta1 C8 2.440(3)
Ta1 C2 2.441(3)
Ta1 C9 2.443(3)
Ta1 C3 2.446(3)
Al1 C12 2.008(3)
Al1 C25 2.025(3)
Al1 C19 2.033(3)
Al1 C13 2.035(3)
F14 C14 1.362(3)
F15 C15 1.343(3)
F16 C16 1.335(3)
F17 C17 1.353(3)
F18 C18 1.363(3)
F20 C20 1.362(3)
F21 C21 1.348(3)
F22 C22 1.343(3)
F23 C23 1.343(3)
F24 C24 1.357(3)
F26 C26 1.360(3)
F27 C27 1.347(3)
F28 C28 1.341(3)
F29 C29 1.348(3)
F30 C30 1.364(3)
C1 C2 1.395(5)
C1 C5 1.424(5)
C2 C3 1.418(4)
C3 C4 1.407(4)
C4 C5 1.407(4)
C6 C7 1.409(4)
C6 C10 1.420(4)
C7 C8 1.405(4)
C8 C9 1.413(4)
C9 C10 1.407(4)
C13 C14 1.383(4)
C13 C18 1.388(4)
C14 C15 1.380(4)
C15 C16 1.376(4)
C16 C17 1.382(4)
C17 C18 1.376(4)
C19 C24 1.386(4)
C19 C20 1.387(4)
C20 C21 1.373(4)
C21 C22 1.374(4)
C22 C23 1.374(5)
C23 C24 1.389(4)
C25 C26 1.383(4)
C25 C30 1.384(4)
C26 C27 1.386(4)
C27 C28 1.376(4)
C28 C29 1.381(4)
C29 C30 1.374(4)
C31 C32 1.495(5)
C32 C33 1.393(5)
C32 C37 1.399(4)
C33 C34 1.393(5)
C34 C35 1.381(5)
C35 C36 1.376(5)
C36 C37 1.388(5)
